data_4135149
loop_
_publ_author_name
'Wen, Qiang'
'Tenenholtz, Shira'
'Shimon, Linda J. W.'
'Bar-Elli, Omri'
'Beck, Lior'
'Houben, Lothar'
'Cohen, Sidney R.'
'Feldman, Yishay'
'Oron, Dan'
'Lahav, Michal'
'van der Boom, Milko E.'

_publ_section_title
;
 Chiral and SHG-Active Metal-Organic Frameworks Formed in Solution and on
 Surfaces: Uniformity, Morphology Control, Oriented Growth, and
 Post-assembly Functionalization.
;
_journal_name_full 'Journal of the American Chemical Society'
_journal_paper_doi 10.1021/jacs.0c05384
_journal_year 2020
_chemical_absolute_configuration unk
_chemical_formula_moiety 'C62 H52 N4 Ni O2'
_chemical_formula_sum 'C62 H52 N4 Ni O2'
_chemical_formula_weight 943.78
_space_group_crystal_system hexagonal
_space_group_IT_number 177
_space_group_name_Hall 'P 6 2'
_space_group_name_H-M_alt 'P 6 2 2'
_atom_sites_solution_hydrogens geom
_audit_creation_method SHELXL-2016/4
_cell_angle_alpha 90
_cell_angle_beta 90
_cell_angle_gamma 120
_cell_formula_units_Z 6
_cell_length_a 25.7380(18)
_cell_length_b 25.7380(18)
_cell_length_c 17.9031(10)
_cell_measurement_reflns_used 10020
_cell_measurement_temperature 100(2)
_cell_measurement_theta_max 47.8900
_cell_measurement_theta_min 4.1840
_cell_volume 10270.9(12)
_computing_cell_refinement 'CrysAlisPro 1.171.39.46 (Rigaku OD, 2018)'
_computing_data_collection 'CrysAlisPro 1.171.39.46 (Rigaku OD, 2018)'
_computing_data_reduction 'CrysAlisPro 1.171.39.46 (Rigaku OD, 2018)'
_computing_structure_refinement 'SHELXL-2016/4 (Sheldrick, 2016)'
_computing_structure_solution 'SHELXT-2016/4 (Sheldrick, 2016)'
_diffrn_ambient_temperature 100(2)
_diffrn_measured_fraction_theta_full 0.991
_diffrn_measured_fraction_theta_max 0.991
_diffrn_measurement_device_type 'Rigaku XtaLAB AFC12 (RINC): Kappa dual home/near'
_diffrn_measurement_method '\w scans'
_diffrn_radiation_type CuK\a
_diffrn_radiation_wavelength 1.54184
_diffrn_reflns_av_R_equivalents 0.0551
_diffrn_reflns_av_unetI/netI 0.0230
_diffrn_reflns_Laue_measured_fraction_full 0.991
_diffrn_reflns_Laue_measured_fraction_max 0.991
_diffrn_reflns_limit_h_max 24
_diffrn_reflns_limit_h_min -24
_diffrn_reflns_limit_k_max 24
_diffrn_reflns_limit_k_min -22
_diffrn_reflns_limit_l_max 16
_diffrn_reflns_limit_l_min -17
_diffrn_reflns_number 35416
_diffrn_reflns_point_group_measured_fraction_full 0.991
_diffrn_reflns_point_group_measured_fraction_max 0.991
_diffrn_reflns_theta_full 48.105
_diffrn_reflns_theta_max 48.105
_diffrn_reflns_theta_min 3.966
_diffrn_source 'micro-focus sealed X-ray tube'
_exptl_absorpt_coefficient_mu 0.682
_exptl_absorpt_correction_T_max 0.985
_exptl_absorpt_correction_T_min 0.974
_exptl_absorpt_correction_type multi-scan
_exptl_absorpt_process_details 'CrysAlisPro 1.171.39.46'
_exptl_crystal_colour orange
_exptl_crystal_density_diffrn 0.916
_exptl_crystal_description oval
_exptl_crystal_F_000 2976
_exptl_crystal_size_max 0.106
_exptl_crystal_size_mid 0.032
_exptl_crystal_size_min 0.022
_platon_squeeze_details
;
;
_refine_diff_density_max 0.372
_refine_diff_density_min -0.455
_refine_diff_density_rms 0.062
_refine_ls_abs_structure_details
;
 Flack x determined using 837 quotients [(I+)-(I-)]/[(I+)+(I-)]
 (Parsons, Flack and Wagner, Acta Cryst. B69 (2013) 249-259).
;
_refine_ls_abs_structure_Flack 0.06(6)
_refine_ls_extinction_method none
_refine_ls_goodness_of_fit_ref 1.293
_refine_ls_hydrogen_treatment constr
_refine_ls_matrix_type full
_refine_ls_number_parameters 313
_refine_ls_number_reflns 3233
_refine_ls_number_restraints 21
_refine_ls_restrained_S_all 1.310
_refine_ls_R_factor_all 0.1124
_refine_ls_R_factor_gt 0.1031
_refine_ls_shift/su_max 0.001
_refine_ls_shift/su_mean 0.000
_refine_ls_structure_factor_coef Fsqd
_refine_ls_weighting_details 'w=1/[\s^2^(Fo^2^)+(0.2000P)^2^] where P=(Fo^2^+2Fc^2^)/3'
_refine_ls_weighting_scheme calc
_refine_ls_wR_factor_gt 0.2950
_refine_ls_wR_factor_ref 0.3052
_reflns_Friedel_coverage 0.688
_reflns_Friedel_fraction_full 0.992
_reflns_Friedel_fraction_max 0.992
_reflns_number_gt 2548
_reflns_number_total 3233
_reflns_threshold_expression 'I > 2\s(I)'
_cod_data_source_file ja0c05384_si_003.cif
_cod_data_source_block NiAcetateMOF
_cod_original_cell_volume 10270.9(15)
_cod_database_code 4135149
_shelx_shelxl_version_number 2016/4
_shelx_space_group_comment
;
The symmetry employed for this shelxl refinement is uniquely defined
by the following loop, which should always be used as a source of
symmetry information in preference to the above space-group names.
They are only intended as comments.
;
_shelx_estimated_absorpt_t_min 0.931
_shelx_estimated_absorpt_t_max 0.985

loop_
_space_group_symop_operation_xyz
'x, y, z'
'-y, x-y, z'
'-x+y, -x, z'
'-x, -y, z'
'y, -x+y, z'
'x-y, x, z'
'y, x, -z'
'x-y, -y, -z'
'-x, -x+y, -z'
'-y, -x, -z'
'-x+y, y, -z'
'x, x-y, -z'

loop_
_atom_site_label
_atom_site_type_symbol
_atom_site_fract_x
_atom_site_fract_y
_atom_site_fract_z
_atom_site_U_iso_or_equiv
_atom_site_adp_type
_atom_site_occupancy
_atom_site_site_symmetry_order
_atom_site_calc_flag
_atom_site_refinement_flags_posn
_atom_site_refinement_flags_adp
_atom_site_refinement_flags_occupancy
_atom_site_disorder_assembly
_atom_site_disorder_group
NI1 Ni 0.67096(9) 1.000000 0.000000 0.1341(12) Uani 1 2 d S T P . .
O1 O 0.7127(2) 1.0868(2) -0.0865(2) 0.0780(14) Uani 1 1 d . . . . .
C1 C 0.3039(5) 1.1170(5) 0.5489(5) 0.126(3) Uani 1 1 d . . . . .
C2 C 0.2679(7) 1.1339(3) 0.500000 0.130(5) Uani 1 2 d S T P . .
H2A H 0.241650 1.142469 0.531961 0.156 Uiso 0.5 1 calc R U P . .
H2B H 0.241652 1.099180 0.468039 0.156 Uiso 0.5 1 calc R U P . .
C3 C 0.3430(5) 1.1042(5) 0.4971(6) 0.131(3) Uani 1 1 d . . . . .
H3A H 0.317171 1.069205 0.465181 0.158 Uiso 1 1 calc R U . . .
H3B H 0.369049 1.094141 0.527146 0.158 Uiso 1 1 calc R U . . .
C4 C 0.3827(5) 1.1599(5) 0.4467(6) 0.126(3) Uani 1 1 d . . . . .
C5 C 0.3437(4) 1.1716(5) 0.4029(5) 0.122(3) Uani 1 1 d . . . . .
H5A H 0.317870 1.135836 0.372050 0.147 Uiso 1 1 calc R U . . .
H5B H 0.367848 1.205423 0.368645 0.147 Uiso 1 1 calc R U . . .
C6 C 0.4217(6) 1.2109(3) 0.500000 0.145(5) Uani 1 2 d S T P . .
H6A H 0.447812 1.200171 0.528981 0.174 Uiso 0.5 1 calc R U P . .
H6B H 0.447811 1.247641 0.471019 0.174 Uiso 0.5 1 calc R U P . .
C7 C 0.2627(8) 1.0603(5) 0.5993(5) 0.133(4) Uani 1 1 d . . . . .
C8 C 0.2025(6) 1.0341(5) 0.6015(6) 0.123(3) Uani 1 1 d . . . . .
H8 H 0.181361 1.046633 0.569564 0.148 Uiso 1 1 calc R U . . .
C9 C 0.1725(6) 0.9874(6) 0.6529(7) 0.151(4) Uani 1 1 d . . . . .
H9 H 0.129879 0.966878 0.654229 0.181 Uiso 1 1 calc R U . . .
C10 C 0.2035(11) 0.9695(7) 0.7035(7) 0.176(6) Uani 1 1 d D U . . .
C11 C 0.2631(9) 0.9961(9) 0.6965(7) 0.172(5) Uani 1 1 d . . . . .
H11 H 0.284487 0.982781 0.726696 0.206 Uiso 1 1 calc R U . . .
C12 C 0.2934(7) 1.0408(6) 0.6483(6) 0.157(5) Uani 1 1 d . . . . .
H12 H 0.335886 1.059884 0.646453 0.188 Uiso 1 1 calc R U . . .
C13 C 0.1786(8) 0.9188(7) 0.7574(8) 0.193(6) Uani 1 1 d D U . . .
H13 H 0.202085 0.902637 0.776054 0.232 Uiso 1 1 calc R U . . .
C14 C 0.1215(7) 0.8969(7) 0.7785(10) 0.199(6) Uani 1 1 d D U . . .
H14 H 0.096201 0.910516 0.758392 0.239 Uiso 1 1 calc R U . . .
C15 C 0.1007(10) 0.8475(8) 0.8384(8) 0.199(8) Uani 1 1 d D U . . .
C16 C 0.1338(10) 0.8204(7) 0.8704(10) 0.215(8) Uani 1 1 d . . . . .
H16 H 0.174702 0.834970 0.858200 0.259 Uiso 1 1 calc R U . . .
C17 C 0.1021(10) 0.7708(8) 0.9212(10) 0.181(6) Uani 1 1 d . . . . .
H17 H 0.123150 0.753184 0.943495 0.218 Uiso 1 1 calc R U . . .
C18 C 0.0165(7) 0.7760(6) 0.9056(6) 0.149(4) Uani 1 1 d . . . . .
H18 H -0.024678 0.762060 0.915432 0.178 Uiso 1 1 calc R U . . .
C19 C 0.0460(9) 0.8229(6) 0.8592(7) 0.162(5) Uani 1 1 d . . . . .
H19 H 0.023438 0.839811 0.839493 0.194 Uiso 1 1 calc R U . . .
C20 C 0.4238(7) 1.1445(7) 0.4006(8) 0.162(4) Uani 1 1 d . U . . .
C21 C 0.4176(7) 1.1391(7) 0.3243(9) 0.179(5) Uani 1 1 d . . . . .
H21 H 0.387200 1.143574 0.300099 0.214 Uiso 1 1 calc R U . . .
C22 C 0.4578(9) 1.1263(9) 0.2803(8) 0.202(7) Uani 1 1 d . . . . .
H22 H 0.458208 1.128947 0.227376 0.243 Uiso 1 1 calc R U . . .
C23 C 0.4949(7) 1.1104(11) 0.3162(9) 0.197(7) Uani 1 1 d . U . . .
C24 C 0.5027(10) 1.1212(14) 0.3862(10) 0.253(11) Uani 1 1 d . U . . .
H24 H 0.535116 1.119818 0.409654 0.304 Uiso 1 1 calc R U . . .
C25 C 0.4652(9) 1.1356(12) 0.4317(9) 0.245(11) Uani 1 1 d . U . . .
H25 H 0.470393 1.138550 0.484377 0.294 Uiso 1 1 calc R U . . .
C26 C 0.5300(11) 1.0915(11) 0.2693(10) 0.240(10) Uani 1 1 d . U . . .
H26 H 0.547039 1.071309 0.294980 0.288 Uiso 1 1 calc R U . . .
C27 C 0.5404(8) 1.0983(9) 0.1995(11) 0.216(7) Uani 1 1 d . U . . .
H27 H 0.525700 1.120443 0.173417 0.259 Uiso 1 1 calc R U . . .
C28 C 0.5716(7) 1.0767(9) 0.1568(11) 0.186(6) Uani 1 1 d . U . . .
C29 C 0.5757(10) 1.0839(11) 0.0800(10) 0.230(9) Uani 1 1 d . . . . .
H29 H 0.555948 1.102070 0.055726 0.276 Uiso 1 1 calc R U . . .
C30 C 0.6076(7) 1.0653(8) 0.0395(8) 0.184(6) Uani 1 1 d . . . . .
H30 H 0.610831 1.072878 -0.012743 0.221 Uiso 1 1 calc R U . . .
C31 C 0.6319(8) 1.0325(7) 0.1441(9) 0.190(6) Uani 1 1 d . . . . .
H31 H 0.655300 1.017557 0.166394 0.229 Uiso 1 1 calc R U . . .
C32 C 0.5986(7) 1.0470(7) 0.1906(8) 0.172(5) Uani 1 1 d . . . . .
H32 H 0.594139 1.037502 0.242385 0.206 Uiso 1 1 calc R U . . .
N1 N 0.0421(7) 0.7479(6) 0.9384(6) 0.153(4) Uani 1 1 d . . . . .
N2 N 0.6338(5) 1.0380(6) 0.0662(6) 0.159(4) Uani 1 1 d . . . . .

loop_
_atom_site_aniso_label
_atom_site_aniso_U_11
_atom_site_aniso_U_22
_atom_site_aniso_U_33
_atom_site_aniso_U_23
_atom_site_aniso_U_13
_atom_site_aniso_U_12
NI1 0.1392(15) 0.178(2) 0.0979(18) -0.0073(15) -0.0036(8) 0.0891(11)
O1 0.103(3) 0.102(3) 0.054(2) 0.019(2) 0.021(2) 0.070(3)
C1 0.153(9) 0.163(9) 0.079(5) -0.017(7) -0.011(7) 0.091(8)
C2 0.140(11) 0.135(8) 0.115(10) -0.038(10) 0.000 0.070(5)
C3 0.157(8) 0.156(9) 0.101(6) -0.024(7) -0.030(8) 0.094(7)
C4 0.145(9) 0.155(9) 0.078(6) -0.001(6) 0.023(7) 0.074(8)
C5 0.140(7) 0.139(9) 0.083(5) 0.010(6) 0.005(6) 0.066(8)
C6 0.112(10) 0.156(10) 0.152(13) 0.004(12) 0.000 0.056(5)
C7 0.191(13) 0.130(8) 0.078(6) 0.000(6) 0.019(8) 0.079(9)
C8 0.128(10) 0.117(7) 0.103(7) 0.009(6) 0.040(7) 0.046(7)
C9 0.162(10) 0.128(9) 0.133(9) -0.036(8) 0.012(9) 0.050(8)
C10 0.30(2) 0.151(11) 0.101(9) -0.014(7) -0.008(11) 0.131(14)
C11 0.214(15) 0.169(13) 0.100(8) 0.006(10) -0.027(10) 0.071(13)
C12 0.233(14) 0.163(10) 0.089(7) 0.012(7) 0.004(9) 0.110(11)
C13 0.229(14) 0.180(13) 0.157(11) 0.001(9) -0.003(11) 0.092(13)
C14 0.195(12) 0.170(13) 0.210(15) -0.009(9) -0.051(11) 0.074(11)
C15 0.245(19) 0.151(13) 0.112(10) -0.010(8) -0.012(11) 0.032(13)
C16 0.27(2) 0.147(12) 0.147(12) 0.028(10) 0.080(14) 0.047(13)
C17 0.209(17) 0.189(14) 0.178(13) -0.019(12) -0.037(13) 0.124(14)
C18 0.174(12) 0.156(11) 0.097(7) 0.000(8) -0.012(8) 0.069(10)
C19 0.218(15) 0.126(10) 0.101(8) 0.015(8) -0.003(9) 0.055(10)
C20 0.173(11) 0.195(12) 0.123(10) -0.013(9) 0.001(8) 0.096(10)
C21 0.201(13) 0.221(15) 0.133(11) -0.013(10) 0.016(10) 0.120(12)
C22 0.218(16) 0.28(2) 0.122(10) -0.017(11) 0.041(12) 0.131(15)
C23 0.152(11) 0.35(2) 0.134(9) -0.045(13) -0.013(9) 0.160(14)
C24 0.225(16) 0.46(3) 0.144(11) -0.073(18) -0.026(12) 0.22(2)
C25 0.226(17) 0.47(4) 0.114(9) -0.022(14) -0.010(10) 0.23(2)
C26 0.34(3) 0.35(2) 0.139(10) -0.053(14) -0.025(13) 0.26(2)
C27 0.181(13) 0.277(18) 0.187(12) -0.045(13) 0.042(12) 0.114(14)
C28 0.162(11) 0.226(16) 0.187(15) -0.039(13) 0.015(11) 0.109(12)
C29 0.254(19) 0.34(3) 0.123(11) 0.030(15) 0.038(12) 0.17(2)
C30 0.203(14) 0.285(19) 0.104(8) -0.026(10) 0.033(9) 0.151(15)
C31 0.228(15) 0.257(18) 0.140(12) -0.009(11) -0.008(11) 0.161(14)
C32 0.190(12) 0.241(15) 0.114(9) -0.022(9) 0.029(9) 0.130(12)
N1 0.169(10) 0.192(10) 0.113(7) -0.017(7) -0.008(7) 0.102(9)
N2 0.174(9) 0.239(12) 0.102(7) 0.018(6) 0.006(6) 0.131(9)

loop_
_atom_type_symbol
_atom_type_description
_atom_type_scat_dispersion_real
_atom_type_scat_dispersion_imag
_atom_type_scat_source
C C 0.0181 0.0091 'International Tables Vol C Tables 4.2.6.8 and 6.1.1.4'
H H 0.0000 0.0000 'International Tables Vol C Tables 4.2.6.8 and 6.1.1.4'
N N 0.0311 0.0180 'International Tables Vol C Tables 4.2.6.8 and 6.1.1.4'
O O 0.0492 0.0322 'International Tables Vol C Tables 4.2.6.8 and 6.1.1.4'
Ni Ni -3.0029 0.5091 'International Tables Vol C Tables 4.2.6.8 and 6.1.1.4'

loop_
_geom_angle_atom_site_label_1
_geom_angle_atom_site_label_2
_geom_angle_atom_site_label_3
_geom_angle
_geom_angle_site_symmetry_1
_geom_angle_site_symmetry_3
_geom_angle_publ_flag
N1 NI1 N1 90.4(7) 7_566 3_564 ?
N1 NI1 N2 176.5(5) 7_566 8_675 ?
N1 NI1 N2 89.7(5) 3_564 8_675 ?
N1 NI1 N2 89.7(5) 7_566 . ?
N1 NI1 N2 176.5(5) 3_564 . ?
N2 NI1 N2 90.5(7) 8_675 . ?
C2 C1 C3 106.3(7) . . ?
C2 C1 C5 106.6(9) . 12_576 ?
C3 C1 C5 109.6(9) . 12_576 ?
C2 C1 C7 112.1(10) . . ?
C3 C1 C7 110.9(10) . . ?
C5 C1 C7 111.1(8) 12_576 . ?
C1 C2 C1 114.8(13) . 12_576 ?
C1 C3 C4 110.7(9) . . ?
C5 C4 C6 113.3(9) . . ?
C5 C4 C20 114.0(9) . . ?
C6 C4 C20 108.4(10) . . ?
C5 C4 C3 107.7(9) . . ?
C6 C4 C3 106.0(7) . . ?
C20 C4 C3 107.0(10) . . ?
C4 C5 C1 112.1(8) . 12_576 ?
C4 C6 C4 110.4(12) 12_576 . ?
C8 C7 C12 120.4(12) . . ?
C8 C7 C1 123.2(12) . . ?
C12 C7 C1 116.1(14) . . ?
C7 C8 C9 116.8(13) . . ?
C8 C9 C10 122.4(13) . . ?
C11 C10 C9 117.4(13) . . ?
C11 C10 C13 113.0(17) . . ?
C9 C10 C13 129.1(18) . . ?
C12 C11 C10 121.8(16) . . ?
C11 C12 C7 120.9(15) . . ?
C14 C13 C10 116.9(15) . . ?
C13 C14 C15 113.5(14) . . ?
C19 C15 C16 114.3(15) . . ?
C19 C15 C14 117(2) . . ?
C16 C15 C14 128.5(19) . . ?
C17 C16 C15 117.6(18) . . ?
N1 C17 C16 122.2(16) . . ?
N1 C18 C19 123.3(15) . . ?
C15 C19 C18 127.8(18) . . ?
C25 C20 C21 117.6(14) . . ?
C25 C20 C4 122.4(13) . . ?
C21 C20 C4 120.0(13) . . ?
C20 C21 C22 119.9(15) . . ?
C23 C22 C21 119.4(14) . . ?
C24 C23 C22 116.9(17) . . ?
C24 C23 C26 124.9(16) . . ?
C22 C23 C26 117.4(14) . . ?
C23 C24 C25 123.8(16) . . ?
C20 C25 C24 120.5(14) . . ?
C27 C26 C23 129.3(19) . . ?
C26 C27 C28 127(2) . . ?
C29 C28 C32 118.6(16) . . ?
C29 C28 C27 120(2) . . ?
C32 C28 C27 121.1(18) . . ?
C30 C29 C28 120.3(19) . . ?
N2 C30 C29 124.9(15) . . ?
C32 C31 N2 125.0(14) . . ?
C31 C32 C28 115.6(14) . . ?
C18 N1 C17 114.9(13) . . ?
C18 N1 NI1 126.6(11) . 2_666 ?
C17 N1 NI1 118.1(12) . 2_666 ?
C30 N2 C31 115.1(12) . . ?
C30 N2 NI1 122.8(9) . . ?
C31 N2 NI1 122.0(11) . . ?

loop_
_geom_bond_atom_site_label_1
_geom_bond_atom_site_label_2
_geom_bond_distance
_geom_bond_site_symmetry_2
_geom_bond_publ_flag
NI1 N1 2.042(13) 7_566 ?
NI1 N1 2.042(13) 3_564 ?
NI1 N2 2.051(12) 8_675 ?
NI1 N2 2.051(12) . ?
C1 C2 1.489(13) . ?
C1 C3 1.521(14) . ?
C1 C5 1.534(15) 12_576 ?
C1 C7 1.588(16) . ?
C2 C1 1.489(13) 12_576 ?
C3 C4 1.565(14) . ?
C4 C5 1.421(14) . ?
C4 C6 1.524(13) . ?
C4 C20 1.540(18) . ?
C5 C1 1.534(15) 12_576 ?
C6 C4 1.524(13) 12_576 ?
C7 C8 1.347(17) . ?
C7 C12 1.427(18) . ?
C8 C9 1.400(16) . ?
C9 C10 1.426(19) . ?
C10 C11 1.34(2) . ?
C10 C13 1.488(11) . ?
C11 C12 1.334(19) . ?
C13 C14 1.338(12) . ?
C14 C15 1.541(12) . ?
C15 C19 1.28(2) . ?
C15 C16 1.46(3) . ?
C16 C17 1.44(2) . ?
C17 N1 1.38(2) . ?
C18 N1 1.333(16) . ?
C18 C19 1.346(16) . ?
C20 C25 1.32(2) . ?
C20 C21 1.37(2) . ?
C21 C22 1.46(2) . ?
C22 C23 1.37(2) . ?
C23 C24 1.28(2) . ?
C23 C26 1.48(2) . ?
C24 C25 1.44(2) . ?
C26 C27 1.27(2) . ?
C27 C28 1.41(2) . ?
C28 C29 1.38(2) . ?
C28 C32 1.40(2) . ?
C29 C30 1.35(2) . ?
C30 N2 1.287(18) . ?
C31 C32 1.375(19) . ?
C31 N2 1.399(18) . ?
N1 NI1 2.042(13) 2_666 ?

loop_
_geom_torsion_atom_site_label_1
_geom_torsion_atom_site_label_2
_geom_torsion_atom_site_label_3
_geom_torsion_atom_site_label_4
_geom_torsion
_geom_torsion_site_symmetry_1
_geom_torsion_site_symmetry_2
_geom_torsion_site_symmetry_3
_geom_torsion_site_symmetry_4
_geom_torsion_publ_flag
C3 C1 C2 C1 -58.6(7) . . . 12_576 ?
C5 C1 C2 C1 58.3(6) 12_576 . . 12_576 ?
C7 C1 C2 C1 -179.9(9) . . . 12_576 ?
C2 C1 C3 C4 57.0(11) . . . . ?
C5 C1 C3 C4 -57.8(11) 12_576 . . . ?
C7 C1 C3 C4 179.2(9) . . . . ?
C1 C3 C4 C5 -61.1(10) . . . . ?
C1 C3 C4 C6 60.5(11) . . . . ?
C1 C3 C4 C20 176.0(9) . . . . ?
C6 C4 C5 C1 -55.2(12) . . . 12_576 ?
C20 C4 C5 C1 -179.7(11) . . . 12_576 ?
C3 C4 C5 C1 61.7(11) . . . 12_576 ?
C5 C4 C6 C4 59.1(7) . . . 12_576 ?
C20 C4 C6 C4 -173.4(11) . . . 12_576 ?
C3 C4 C6 C4 -58.8(6) . . . 12_576 ?
C2 C1 C7 C8 -5.0(13) . . . . ?
C3 C1 C7 C8 -123.7(11) . . . . ?
C5 C1 C7 C8 114.1(11) 12_576 . . . ?
C2 C1 C7 C12 -179.9(7) . . . . ?
C3 C1 C7 C12 61.4(11) . . . . ?
C5 C1 C7 C12 -60.7(12) 12_576 . . . ?
C12 C7 C8 C9 -0.4(15) . . . . ?
C1 C7 C8 C9 -175.1(9) . . . . ?
C7 C8 C9 C10 2.7(15) . . . . ?
C8 C9 C10 C11 -5.0(19) . . . . ?
C8 C9 C10 C13 -175.4(12) . . . . ?
C9 C10 C11 C12 5(2) . . . . ?
C13 C10 C11 C12 177.0(12) . . . . ?
C10 C11 C12 C7 -3(2) . . . . ?
C8 C7 C12 C11 0.5(17) . . . . ?
C1 C7 C12 C11 175.5(12) . . . . ?
C11 C10 C13 C14 167.8(17) . . . . ?
C9 C10 C13 C14 -21(2) . . . . ?
C10 C13 C14 C15 -176.0(12) . . . . ?
C13 C14 C15 C19 -177.5(17) . . . . ?
C13 C14 C15 C16 -4(3) . . . . ?
C19 C15 C16 C17 -1(2) . . . . ?
C14 C15 C16 C17 -174.5(14) . . . . ?
C15 C16 C17 N1 1(2) . . . . ?
C16 C15 C19 C18 0(3) . . . . ?
C14 C15 C19 C18 174.1(12) . . . . ?
N1 C18 C19 C15 1(2) . . . . ?
C5 C4 C20 C25 176.3(18) . . . . ?
C6 C4 C20 C25 49(2) . . . . ?
C3 C4 C20 C25 -65(2) . . . . ?
C5 C4 C20 C21 -4(2) . . . . ?
C6 C4 C20 C21 -131.6(15) . . . . ?
C3 C4 C20 C21 114.5(15) . . . . ?
C25 C20 C21 C22 -3(3) . . . . ?
C4 C20 C21 C22 178.2(13) . . . . ?
C20 C21 C22 C23 10(3) . . . . ?
C21 C22 C23 C24 -16(3) . . . . ?
C21 C22 C23 C26 173.5(18) . . . . ?
C22 C23 C24 C25 15(4) . . . . ?
C26 C23 C24 C25 -176(2) . . . . ?
C21 C20 C25 C24 1(3) . . . . ?
C4 C20 C25 C24 180(2) . . . . ?
C23 C24 C25 C20 -7(5) . . . . ?
C24 C23 C26 C27 -154(3) . . . . ?
C22 C23 C26 C27 15(4) . . . . ?
C23 C26 C27 C28 -176(2) . . . . ?
C26 C27 C28 C29 175(3) . . . . ?
C26 C27 C28 C32 -4(3) . . . . ?
C32 C28 C29 C30 -3(3) . . . . ?
C27 C28 C29 C30 177.4(18) . . . . ?
C28 C29 C30 N2 3(3) . . . . ?
N2 C31 C32 C28 -9(2) . . . . ?
C29 C28 C32 C31 6(3) . . . . ?
C27 C28 C32 C31 -174.7(16) . . . . ?
C19 C18 N1 C17 -0.1(17) . . . . ?
C19 C18 N1 NI1 -172.6(9) . . . 2_666 ?
C16 C17 N1 C18 -1.1(19) . . . . ?
C16 C17 N1 NI1 172.1(10) . . . 2_666 ?
C29 C30 N2 C31 -5(3) . . . . ?
C29 C30 N2 NI1 170.8(15) . . . . ?
C32 C31 N2 C30 8(2) . . . . ?
C32 C31 N2 NI1 -167.6(12) . . . . ?

loop_
_platon_squeeze_void_nr
_platon_squeeze_void_average_x
_platon_squeeze_void_average_y
_platon_squeeze_void_average_z
_platon_squeeze_void_volume
_platon_squeeze_void_count_electrons
_platon_squeeze_void_content
1 -0.000 -0.000 -0.009 786 144 ' '
2 0.277 0.574 0.004 3307 579 ' '
